data_1536427
loop_
_publ_author_name
'Dimitrov, A.'
'Hunnius, W.D.'
'Ziemer, B.'
'Meisel, M.'

_publ_section_title
;
 The first ozonide of a phosphorus oxide - preparation, characterization,
 and structure of P4 O18
;
_journal_name_full 'Angew. Chem. Int. ed.'
_journal_page_first 2484
_journal_page_last 2486
_journal_volume 42
_journal_year 2003
_chemical_formula_sum 'O18 P4'
_space_group_IT_number 19
_symmetry_space_group_name_Hall 'P 2ac 2ab'
_symmetry_space_group_name_H-M 'P 21 21 21'
_cell_angle_alpha 90
_cell_angle_beta 90
_cell_angle_gamma 90
_cell_formula_units_Z 4
_cell_length_a 9.0947
_cell_length_b 14.2355
_cell_length_c 8.3666
_cell_volume 1083.204
_citation_journal_id_ASTM ACIEF5
_cod_data_source_file Dimitrov_ACIEF5_2003_906.cif
_cod_data_source_block O18P4
_cod_database_code 1536427

loop_
_symmetry_equiv_pos_as_xyz
x,y,z
-x+1/2,-y,z+1/2
x+1/2,-y+1/2,-z
-x,y+1/2,-z+1/2

loop_
_atom_site_label
_atom_site_type_symbol
_atom_site_fract_x
_atom_site_fract_y
_atom_site_fract_z
_atom_site_occupancy
_atom_site_U_iso_or_equiv
P3 P+5 0.58109 0.18474 -0.0032 1 0.0
O2 O-1 0.4645 0.1069 0.0608 1 0.0
P1 P+5 0.44564 0.06136 0.24064 1 0.0
O18 O-1 0.4768 0.3054 0.4129 1 0.0
O7 O-1 0.2717 0.052 0.198 1 0.0
O14 O-1 0.5566 0.2701 -0.2297 1 0.0
O13 O-1 0.6827 0.2337 -0.1432 1 0.0
O1 O-1 0.6088 0.0117 0.2402 1 0.0
P4 P+5 0.59305 0.23466 0.32354 1 0.0
O15 O-1 0.454 0.2167 -0.1299 1 0.0
O16 O-1 0.7068 0.3108 0.4021 1 0.0
O4 O-1 0.7265 0.1217 0.0396 1 0.0
O12 O-1 0.8504 -0.0112 0.104 1 0.0
O5 O-1 0.7287 0.1617 0.3183 1 0.0
O3 O-1 0.467 0.1531 0.3464 1 0.0
O6 O-1 0.5768 0.2605 0.1378 1 0.0
O8 O-1 0.2412 -0.0092 0.3336 1 0.0
P2 P+5 0.75648 0.06885 0.20659 1 0.0
O17 O-1 0.5914 0.3731 0.4567 1 0.0
O9 O-1 0.3965 -0.0186 0.3718 1 0.0
O11 O-1 0.9445 -0.034 0.2378 1 0.0
O10 O-1 0.8851 0.0436 0.3331 1 0.0
